data_1544381
loop_
_publ_author_name
'Kirik, S.D.'
'Zaitseva, J.N.'

_publ_section_title
;
 NaAlF4: preparation, crystal structure and thermal stability
;
_journal_name_full 'Journal of Solid State Chemistry'
_journal_page_first 431
_journal_page_last 436
_journal_volume 183
_journal_year 2010
_chemical_formula_sum 'Al F4 Na'
_chemical_name_common NaAlF4
_space_group_IT_number 63
_space_group_name_H-M_alt 'C m c m'
_symmetry_space_group_name_Hall '-C 2c 2'
_symmetry_space_group_name_H-M 'C m c m'
_cell_angle_alpha 90
_cell_angle_beta 90
_cell_angle_gamma 90
_cell_formula_units_Z 4
_cell_length_a 3.6124(1)
_cell_length_b 14.9469(7)
_cell_length_c 5.2617(3)
_cell_volume 284.10(2)
_cod_data_source_file NaAlF4.cif
_cod_data_source_block NaAlF4
_cod_original_formula_sum 'Na Al F4'
_cod_database_code 1544381

loop_
_space_group_symop_operation_xyz
'x, y, z'
'-x, -y, -z'
'-x, -y, z+1/2'
'x, y, -z+1/2'
'-x, y, -z+1/2'
'x, -y, z+1/2'
'x, -y, -z'
'-x, y, z'
'x+1/2, y+1/2, z'
'-x+1/2, -y+1/2, -z'
'-x+1/2, -y+1/2, z+1/2'
'x+1/2, y+1/2, -z+1/2'
'-x+1/2, y+1/2, -z+1/2'
'x+1/2, -y+1/2, z+1/2'
'x+1/2, -y+1/2, -z'
'-x+1/2, y+1/2, z'

loop_
_atom_site_label
_atom_site_occupancy
_atom_site_fract_x
_atom_site_fract_y
_atom_site_fract_z
_atom_site_adp_type
_atom_site_U_iso_or_equiv
_atom_site_type_symbol
Al 1.0 0.500000 0.0836(2) 0.250000 Uiso 0.020000 Al
Na 1.0 0.000000 0.1917(2) 0.750000 Uiso 0.021000 Na
F1 1.0 0.500000 0.16910(10) 0.0115(5) Uiso 0.028000 F
F2 1.0 0.000000 0.0820(4) 0.250000 Uiso 0.025000 F
F3 1.0 0.500000 0.000000 0.000000 Uiso 0.030000 F
